data_1549706
loop_
_publ_author_name
'Lv, Honggui'
'Xiao, Li-Jun'
'Zhao, Dongbing'
'Zhou, Qi-Lin'

_publ_section_title
;
 Nickel(0)-catalyzed linear-selective hydroarylation of unactivated
 alkenes and styrenes with aryl boronic acids.
;
_journal_issue 33
_journal_name_full 'Chemical science'
_journal_page_first 6839
_journal_page_last 6843
_journal_paper_doi 10.1039/c8sc02101e
_journal_volume 9
_journal_year 2018
_chemical_formula_sum 'C19 H18 N2 O'
_chemical_formula_weight 290.35
_space_group_crystal_system monoclinic
_space_group_IT_number 14
_space_group_name_Hall '-P 2ybc'
_space_group_name_H-M_alt 'P 1 21/c 1'
_symmetry_space_group_name_Hall '-P 2ybc'
_symmetry_space_group_name_H-M 'P 1 21/c 1'
_atom_sites_solution_hydrogens mixed
_audit_creation_method SHELXL-2014/8
_audit_update_record
;
2018-04-23 deposited with the CCDC.
2018-07-18 downloaded from the CCDC.
;
_cell_angle_alpha 90
_cell_angle_beta 114.91(3)
_cell_angle_gamma 90
_cell_formula_units_Z 4
_cell_length_a 11.268(2)
_cell_length_b 16.335(3)
_cell_length_c 9.5163(19)
_cell_measurement_reflns_used 3759
_cell_measurement_temperature 113(2)
_cell_measurement_theta_max 27.8267
_cell_measurement_theta_min 1.9929
_cell_volume 1588.6(6)
_computing_cell_refinement crystalclear
_computing_data_collection crystalclear
_computing_data_reduction crystalclear
_computing_molecular_graphics 'Bruker SHELXTL'
_computing_publication_material 'Bruker SHELXTL'
_computing_structure_refinement 'SHELXL-97 (Sheldrick, 1997)'
_computing_structure_solution 'SHELXS-97 (Sheldrick, 1990)'
_diffrn_ambient_temperature 113(2)
_diffrn_measured_fraction_theta_full 0.999
_diffrn_measured_fraction_theta_max 0.997
_diffrn_measurement_device_type 'rigaku saturn'
_diffrn_radiation_type MoK\a
_diffrn_radiation_wavelength 0.71073
_diffrn_reflns_av_R_equivalents 0.0590
_diffrn_reflns_av_unetI/netI 0.0448
_diffrn_reflns_Laue_measured_fraction_full 0.999
_diffrn_reflns_Laue_measured_fraction_max 0.997
_diffrn_reflns_limit_h_max 14
_diffrn_reflns_limit_h_min -14
_diffrn_reflns_limit_k_max 21
_diffrn_reflns_limit_k_min -21
_diffrn_reflns_limit_l_max 12
_diffrn_reflns_limit_l_min -12
_diffrn_reflns_number 18791
_diffrn_reflns_point_group_measured_fraction_full 0.999
_diffrn_reflns_point_group_measured_fraction_max 0.997
_diffrn_reflns_theta_full 25.242
_diffrn_reflns_theta_max 27.793
_diffrn_reflns_theta_min 2.351
_diffrn_standards_decay_% 0
_diffrn_standards_interval_count 0
_diffrn_standards_interval_time 0
_diffrn_standards_number 0
_exptl_absorpt_coefficient_mu 0.076
_exptl_absorpt_correction_T_max 1.0000
_exptl_absorpt_correction_T_min 0.8322
_exptl_absorpt_correction_type multi-scan
_exptl_absorpt_process_details crystalclear
_exptl_crystal_density_diffrn 1.214
_exptl_crystal_F_000 616
_exptl_crystal_size_max 0.200
_exptl_crystal_size_mid 0.180
_exptl_crystal_size_min 0.120
_refine_diff_density_max 0.203
_refine_diff_density_min -0.156
_refine_diff_density_rms 0.042
_refine_ls_extinction_coef 0.027(4)
_refine_ls_extinction_expression Fc^*^=kFc[1+0.001xFc^2^\l^3^/sin(2\q)]^-1/4^
_refine_ls_extinction_method 'SHELXL-2014/8 (Sheldrick 2014'
_refine_ls_goodness_of_fit_ref 1.072
_refine_ls_hydrogen_treatment mixed
_refine_ls_matrix_type full
_refine_ls_number_parameters 204
_refine_ls_number_reflns 3749
_refine_ls_number_restraints 1
_refine_ls_restrained_S_all 1.072
_refine_ls_R_factor_all 0.0830
_refine_ls_R_factor_gt 0.0568
_refine_ls_shift/su_max 0.000
_refine_ls_shift/su_mean 0.000
_refine_ls_structure_factor_coef Fsqd
_refine_ls_weighting_details 'w=1/[\s^2^(Fo^2^)+(0.0674P)^2^] where P=(Fo^2^+2Fc^2^)/3'
_refine_ls_weighting_scheme calc
_refine_ls_wR_factor_gt 0.1233
_refine_ls_wR_factor_ref 0.1393
_reflns_Friedel_coverage 0.000
_reflns_number_gt 2722
_reflns_number_total 3749
_reflns_threshold_expression 'I > 2\s(I)'
_cod_data_source_file c8sc02101e2.cif
_cod_data_source_block R20180410B1
_cod_depositor_comments
;
The following automatic conversions were performed:

'_exptl_absorpt_correction_type' value 'Multi-scan' changed to
'multi-scan' according to
/home/data/users/saulius/crontab/automatic-downloads/rss-feeds/RSC/lib/dictionaries/cif_core.dic
dictionary named 'cif_core.dic' version 2.4.2 from 2011-04-26.

Automatic conversion script
Id: cif_fix_values 4973 2017-02-22 13:04:09Z antanas 

 Adding full bibliography for 1549706.cif.
;
_cod_original_cell_volume 1588.6(7)
_cod_database_code 1549706
_shelx_shelxl_version_number 2014/8
_shelx_space_group_comment
;
The symmetry employed for this shelxl refinement is uniquely defined
by the following loop, which should always be used as a source of
symmetry information in preference to the above space-group names.
They are only intended as comments.
;
_shelx_estimated_absorpt_t_min 0.985
_shelx_estimated_absorpt_t_max 0.991

loop_
_space_group_symop_operation_xyz
'x, y, z'
'-x, y+1/2, -z+1/2'
'-x, -y, -z'
'x, -y-1/2, z-1/2'

loop_
_atom_site_label
_atom_site_type_symbol
_atom_site_fract_x
_atom_site_fract_y
_atom_site_fract_z
_atom_site_U_iso_or_equiv
_atom_site_adp_type
_atom_site_occupancy
_atom_site_site_symmetry_order
_atom_site_calc_flag
_atom_site_refinement_flags_posn
_atom_site_refinement_flags_adp
O1 O 0.84577(11) 0.14886(7) 0.28278(11) 0.0479(3) Uani 1 1 d . .
N1 N 0.81451(12) 0.06891(8) 0.07440(14) 0.0327(3) Uani 1 1 d D .
N2 N 0.80684(12) -0.05248(8) -0.11367(14) 0.0382(3) Uani 1 1 d . .
C1 C 0.80281(16) -0.11143(11) -0.2109(2) 0.0483(5) Uani 1 1 d . .
H1A H 0.7456 -0.1047 -0.3173 0.058 Uiso 1 1 calc R U
C2 C 0.87798(17) -0.18331(12) -0.1664(2) 0.0525(5) Uani 1 1 d . .
H2 H 0.8714 -0.2236 -0.2414 0.063 Uiso 1 1 calc R U
C3 C 0.96005(17) -0.19461(11) -0.0153(2) 0.0484(4) Uani 1 1 d . .
H3 H 1.0097 -0.2436 0.0170 0.058 Uiso 1 1 calc R U
C4 C 0.97130(15) -0.13261(10) 0.09451(19) 0.0400(4) Uani 1 1 d . .
C5 C 1.05611(17) -0.13764(11) 0.2534(2) 0.0500(5) Uani 1 1 d . .
H5 H 1.1086 -0.1850 0.2930 0.060 Uiso 1 1 calc R U
C6 C 1.06286(17) -0.07441(12) 0.3505(2) 0.0525(5) Uani 1 1 d . .
H6 H 1.1213 -0.0783 0.4570 0.063 Uiso 1 1 calc R U
C7 C 0.98516(15) -0.00331(11) 0.29654(18) 0.0427(4) Uani 1 1 d . .
H7 H 0.9922 0.0401 0.3661 0.051 Uiso 1 1 calc R U
C8 C 0.89940(14) 0.00262(9) 0.14284(16) 0.0327(4) Uani 1 1 d . .
C9 C 0.89176(14) -0.06236(9) 0.03846(17) 0.0335(4) Uani 1 1 d . .
C10 C 0.78961(15) 0.13549(9) 0.14317(16) 0.0339(4) Uani 1 1 d . .
C11 C 0.68800(15) 0.19348(10) 0.03374(16) 0.0369(4) Uani 1 1 d . .
H11A H 0.6215 0.1616 -0.0516 0.044 Uiso 1 1 calc R U
H11B H 0.7307 0.2312 -0.0122 0.044 Uiso 1 1 calc R U
C12 C 0.62051(15) 0.24315(10) 0.11313(17) 0.0369(4) Uani 1 1 d . .
H12A H 0.6879 0.2705 0.2049 0.044 Uiso 1 1 calc R U
H12B H 0.5709 0.2055 0.1502 0.044 Uiso 1 1 calc R U
C13 C 0.52716(16) 0.30783(11) 0.00939(17) 0.0457(4) Uani 1 1 d . .
H13A H 0.5742 0.3428 -0.0355 0.055 Uiso 1 1 calc R U
H13B H 0.4543 0.2806 -0.0771 0.055 Uiso 1 1 calc R U
C14 C 0.47228(15) 0.36072(10) 0.09806(17) 0.0387(4) Uani 1 1 d . .
C15 C 0.53230(15) 0.43454(10) 0.16263(18) 0.0423(4) Uani 1 1 d . .
H15 H 0.6056 0.4527 0.1464 0.051 Uiso 1 1 calc R U
C16 C 0.48642(17) 0.48193(11) 0.2505(2) 0.0490(4) Uani 1 1 d . .
H16 H 0.5283 0.5322 0.2940 0.059 Uiso 1 1 calc R U
C17 C 0.37984(18) 0.45588(13) 0.2746(2) 0.0602(5) Uani 1 1 d . .
H17 H 0.3484 0.4882 0.3348 0.072 Uiso 1 1 calc R U
C18 C 0.31872(17) 0.38270(13) 0.2109(2) 0.0591(5) Uani 1 1 d . .
H18 H 0.2451 0.3648 0.2267 0.071 Uiso 1 1 calc R U
C19 C 0.36556(16) 0.33572(11) 0.12391(19) 0.0490(4) Uani 1 1 d . .
H19 H 0.3237 0.2854 0.0812 0.059 Uiso 1 1 calc R U
H1 H 0.7688(14) 0.0617(10) -0.0268(11) 0.044(5) Uiso 1 1 d D .

loop_
_atom_site_aniso_label
_atom_site_aniso_U_11
_atom_site_aniso_U_22
_atom_site_aniso_U_33
_atom_site_aniso_U_23
_atom_site_aniso_U_13
_atom_site_aniso_U_12
O1 0.0601(8) 0.0462(7) 0.0279(6) -0.0041(5) 0.0093(5) 0.0087(6)
N1 0.0382(7) 0.0337(7) 0.0266(7) -0.0001(5) 0.0139(6) 0.0020(5)
N2 0.0359(7) 0.0380(8) 0.0391(7) -0.0052(6) 0.0143(6) -0.0033(6)
C1 0.0445(10) 0.0454(10) 0.0506(10) -0.0152(8) 0.0157(8) -0.0047(8)
C2 0.0523(11) 0.0407(10) 0.0683(12) -0.0155(9) 0.0292(9) -0.0041(8)
C3 0.0510(10) 0.0332(9) 0.0733(12) 0.0011(8) 0.0381(10) 0.0033(8)
C4 0.0388(8) 0.0376(9) 0.0532(10) 0.0080(7) 0.0288(8) 0.0027(7)
C5 0.0524(10) 0.0501(11) 0.0561(11) 0.0207(9) 0.0313(9) 0.0201(8)
C6 0.0511(11) 0.0693(13) 0.0395(10) 0.0176(9) 0.0213(8) 0.0198(9)
C7 0.0460(9) 0.0509(10) 0.0350(9) 0.0060(7) 0.0208(7) 0.0097(8)
C8 0.0345(8) 0.0347(8) 0.0346(8) 0.0057(6) 0.0203(6) 0.0007(6)
C9 0.0323(8) 0.0320(8) 0.0410(9) 0.0034(6) 0.0202(7) -0.0025(6)
C10 0.0405(8) 0.0330(8) 0.0291(8) -0.0016(6) 0.0157(7) -0.0037(6)
C11 0.0479(9) 0.0334(8) 0.0276(7) -0.0018(6) 0.0141(7) 0.0027(7)
C12 0.0412(9) 0.0384(9) 0.0315(8) 0.0012(6) 0.0156(7) 0.0037(7)
C13 0.0539(10) 0.0463(10) 0.0316(8) -0.0015(7) 0.0129(7) 0.0105(8)
C14 0.0408(9) 0.0395(9) 0.0299(8) 0.0044(7) 0.0090(7) 0.0103(7)
C15 0.0410(9) 0.0420(10) 0.0441(9) 0.0059(7) 0.0181(7) 0.0074(7)
C16 0.0496(10) 0.0388(10) 0.0565(11) -0.0047(8) 0.0202(8) 0.0057(8)
C17 0.0583(12) 0.0574(13) 0.0763(13) -0.0080(10) 0.0395(10) 0.0137(10)
C18 0.0460(10) 0.0592(13) 0.0821(14) 0.0001(11) 0.0367(10) 0.0044(9)
C19 0.0435(10) 0.0461(10) 0.0519(11) -0.0012(8) 0.0148(8) 0.0001(8)

loop_
_atom_type_symbol
_atom_type_description
_atom_type_scat_dispersion_real
_atom_type_scat_dispersion_imag
_atom_type_scat_source
C C 0.0033 0.0016 'International Tables Vol C Tables 4.2.6.8 and 6.1.1.4'
H H 0.0000 0.0000 'International Tables Vol C Tables 4.2.6.8 and 6.1.1.4'
N N 0.0061 0.0033 'International Tables Vol C Tables 4.2.6.8 and 6.1.1.4'
O O 0.0106 0.0060 'International Tables Vol C Tables 4.2.6.8 and 6.1.1.4'

loop_
_geom_angle_atom_site_label_1
_geom_angle_atom_site_label_2
_geom_angle_atom_site_label_3
_geom_angle
C10 N1 C8 129.07(12)
C10 N1 H1 119.0(11)
C8 N1 H1 111.8(11)
C1 N2 C9 117.20(14)
N2 C1 C2 123.98(16)
N2 C1 H1A 118.0
C2 C1 H1A 118.0
C3 C2 C1 119.27(16)
C3 C2 H2 120.4
C1 C2 H2 120.4
C2 C3 C4 119.51(16)
C2 C3 H3 120.2
C4 C3 H3 120.2
C5 C4 C9 119.13(15)
C5 C4 C3 123.84(15)
C9 C4 C3 117.03(15)
C6 C5 C4 120.03(15)
C6 C5 H5 120.0
C4 C5 H5 120.0
C5 C6 C7 121.74(16)
C5 C6 H6 119.1
C7 C6 H6 119.1
C8 C7 C6 119.59(16)
C8 C7 H7 120.2
C6 C7 H7 120.2
C7 C8 N1 125.55(14)
C7 C8 C9 119.72(14)
N1 C8 C9 114.73(12)
N2 C9 C4 122.98(14)
N2 C9 C8 117.25(13)
C4 C9 C8 119.77(14)
O1 C10 N1 123.19(14)
O1 C10 C11 121.98(14)
N1 C10 C11 114.83(12)
C10 C11 C12 112.69(12)
C10 C11 H11A 109.1
C12 C11 H11A 109.1
C10 C11 H11B 109.1
C12 C11 H11B 109.1
H11A C11 H11B 107.8
C11 C12 C13 113.77(12)
C11 C12 H12A 108.8
C13 C12 H12A 108.8
C11 C12 H12B 108.8
C13 C12 H12B 108.8
H12A C12 H12B 107.7
C14 C13 C12 111.59(12)
C14 C13 H13A 109.3
C12 C13 H13A 109.3
C14 C13 H13B 109.3
C12 C13 H13B 109.3
H13A C13 H13B 108.0
C19 C14 C15 118.23(15)
C19 C14 C13 121.37(16)
C15 C14 C13 120.32(15)
C16 C15 C14 120.90(16)
C16 C15 H15 119.6
C14 C15 H15 119.6
C17 C16 C15 119.87(17)
C17 C16 H16 120.1
C15 C16 H16 120.1
C16 C17 C18 120.01(17)
C16 C17 H17 120.0
C18 C17 H17 120.0
C17 C18 C19 119.67(18)
C17 C18 H18 120.2
C19 C18 H18 120.2
C18 C19 C14 121.32(17)
C18 C19 H19 119.3
C14 C19 H19 119.3

loop_
_geom_bond_atom_site_label_1
_geom_bond_atom_site_label_2
_geom_bond_distance
O1 C10 1.2268(17)
N1 C10 1.3581(18)
N1 C8 1.4096(18)
N1 H1 0.888(9)
N2 C1 1.323(2)
N2 C9 1.3677(19)
C1 C2 1.405(3)
C1 H1A 0.9500
C2 C3 1.356(2)
C2 H2 0.9500
C3 C4 1.422(2)
C3 H3 0.9500
C4 C5 1.411(2)
C4 C9 1.415(2)
C5 C6 1.366(3)
C5 H5 0.9500
C6 C7 1.414(2)
C6 H6 0.9500
C7 C8 1.375(2)
C7 H7 0.9500
C8 C9 1.431(2)
C10 C11 1.513(2)
C11 C12 1.514(2)
C11 H11A 0.9900
C11 H11B 0.9900
C12 C13 1.524(2)
C12 H12A 0.9900
C12 H12B 0.9900
C13 C14 1.510(2)
C13 H13A 0.9900
C13 H13B 0.9900
C14 C19 1.386(2)
C14 C15 1.393(2)
C15 C16 1.389(2)
C15 H15 0.9500
C16 C17 1.381(2)
C16 H16 0.9500
C17 C18 1.385(3)
C17 H17 0.9500
C18 C19 1.386(2)
C18 H18 0.9500
C19 H19 0.9500

loop_
_geom_hbond_atom_site_label_D
_geom_hbond_atom_site_label_H
_geom_hbond_atom_site_label_A
_geom_hbond_distance_DH
_geom_hbond_distance_HA
_geom_hbond_distance_DA
_geom_hbond_angle_DHA
N1 H1 N2 0.888(9) 2.156(16) 2.6481(18) 114.3(13)
C7 H7 O1 0.95 2.32 2.914(2) 119.6
C7 H7 O1 0.95 2.32 2.914(2) 119.6

loop_
_geom_torsion_atom_site_label_1
_geom_torsion_atom_site_label_2
_geom_torsion_atom_site_label_3
_geom_torsion_atom_site_label_4
_geom_torsion
C9 N2 C1 C2 1.3(2)
N2 C1 C2 C3 0.3(3)
C1 C2 C3 C4 -1.8(2)
C2 C3 C4 C5 -178.41(16)
C2 C3 C4 C9 1.6(2)
C9 C4 C5 C6 -1.4(2)
C3 C4 C5 C6 178.60(16)
C4 C5 C6 C7 0.9(3)
C5 C6 C7 C8 0.6(3)
C6 C7 C8 N1 178.61(14)
C6 C7 C8 C9 -1.4(2)
C10 N1 C8 C7 -6.7(2)
C10 N1 C8 C9 173.29(13)
C1 N2 C9 C4 -1.4(2)
C1 N2 C9 C8 177.96(14)
C5 C4 C9 N2 -179.98(14)
C3 C4 C9 N2 0.0(2)
C5 C4 C9 C8 0.7(2)
C3 C4 C9 C8 -179.39(13)
C7 C8 C9 N2 -178.65(13)
N1 C8 C9 N2 1.37(18)
C7 C8 C9 C4 0.8(2)
N1 C8 C9 C4 -179.22(12)
C8 N1 C10 O1 3.2(2)
C8 N1 C10 C11 -177.72(13)
O1 C10 C11 C12 -26.3(2)
N1 C10 C11 C12 154.69(13)
C10 C11 C12 C13 174.43(13)
C11 C12 C13 C14 -174.67(14)
C12 C13 C14 C19 -82.96(19)
C12 C13 C14 C15 93.89(18)
C19 C14 C15 C16 -0.1(2)
C13 C14 C15 C16 -177.00(14)
C14 C15 C16 C17 0.0(2)
C15 C16 C17 C18 -0.1(3)
C16 C17 C18 C19 0.4(3)
C17 C18 C19 C14 -0.5(3)
C15 C14 C19 C18 0.3(2)
C13 C14 C19 C18 177.24(15)
